data_2202526
loop_
_publ_author_name
'Kocaokutgen, Hasan'
'Soylu, M. Serkan'
'L\"ornecke, Peter'
'\"Ozk\?inal\?i, Sevil'

_publ_section_title
;
 2-<i>tert</i>-Butyl-4-methyl-6-(phenyldiazenyl)phenol
;
_journal_issue 12
_journal_name_full 'Acta Crystallographica Section E'
_journal_page_first o1932
_journal_page_last o1934
_journal_paper_doi 10.1107/S1600536803025261
_journal_volume 59
_journal_year 2003
_chemical_formula_iupac 'C17 H20 N2 O'
_chemical_formula_moiety 'C17 H20 N2 O'
_chemical_formula_sum 'C17 H20 N2 O'
_chemical_formula_weight 268.35
_chemical_name_common 2-Hydroxy-3-tert-butyl-5-methylazobenzene
_chemical_name_systematic
;
2-tert-butyl-4-metyl-6-(phenyldiazenyl)phenol
;
_space_group_IT_number 19
_symmetry_cell_setting orthorhombic
_symmetry_space_group_name_Hall 'P 2ac 2ab'
_symmetry_space_group_name_H-M 'P 21 21 21'
_atom_sites_solution_hydrogens geom
_atom_sites_solution_primary direct
_atom_sites_solution_secondary difmap
_audit_creation_method SHELXL-97
_cell_angle_alpha 90.00
_cell_angle_beta 90.00
_cell_angle_gamma 90.00
_cell_formula_units_Z 4
_cell_length_a 6.2333(7)
_cell_length_b 10.4182(12)
_cell_length_c 22.788(3)
_cell_measurement_reflns_used 12915
_cell_measurement_temperature 208(2)
_cell_measurement_theta_max 31.84
_cell_measurement_theta_min 2.15
_cell_volume 1479.8(3)
_computing_cell_refinement 'SAINT (Bruker, 1998)'
_computing_data_collection 'SMART (Bruker, 1998)'
_computing_data_reduction SAINT
_computing_molecular_graphics 'ORTEP-3 (Farrugia, 1997)'
_computing_publication_material 'WinGX (Farrugia, 1999)'
_computing_structure_refinement 'SHELXL97 (Sheldrick, 1997)'
_computing_structure_solution 'SHELXS86 (Sheldrick, 1990)'
_diffrn_ambient_temperature 208(2)
_diffrn_measured_fraction_theta_full 0.999
_diffrn_measured_fraction_theta_max 0.999
_diffrn_measurement_device_type 'Bruker AXS SMART CCD'
_diffrn_measurement_method \w
_diffrn_radiation_monochromator graphite
_diffrn_radiation_source 'fine-focus sealed tube'
_diffrn_radiation_type MoK\a
_diffrn_radiation_wavelength 0.71073
_diffrn_reflns_av_R_equivalents 0.0419
_diffrn_reflns_av_sigmaI/netI 0.0245
_diffrn_reflns_limit_h_max 7
_diffrn_reflns_limit_h_min -7
_diffrn_reflns_limit_k_max 10
_diffrn_reflns_limit_k_min -12
_diffrn_reflns_limit_l_max 27
_diffrn_reflns_limit_l_min -23
_diffrn_reflns_number 8784
_diffrn_reflns_theta_full 25.00
_diffrn_reflns_theta_max 25.00
_diffrn_reflns_theta_min 2.15
_diffrn_standards_decay_% 0
_diffrn_standards_number 0
_exptl_absorpt_coefficient_mu 0.076
_exptl_absorpt_correction_T_max 0.9850
_exptl_absorpt_correction_T_min 0.9850
_exptl_absorpt_correction_type multi-scan
_exptl_absorpt_process_details '(SADABS; Bruker, 1998)'
_exptl_crystal_colour Orange
_exptl_crystal_density_diffrn 1.204
_exptl_crystal_density_method 'not measured'
_exptl_crystal_description Prism
_exptl_crystal_F_000 576
_exptl_crystal_size_max 0.20
_exptl_crystal_size_mid 0.20
_exptl_crystal_size_min 0.20
_refine_diff_density_max 0.151
_refine_diff_density_min -0.180
_refine_ls_extinction_method none
_refine_ls_goodness_of_fit_ref 1.070
_refine_ls_hydrogen_treatment constr
_refine_ls_matrix_type full
_refine_ls_number_parameters 181
_refine_ls_number_reflns 1543
_refine_ls_number_restraints 0
_refine_ls_restrained_S_all 1.070
_refine_ls_R_factor_all 0.0446
_refine_ls_R_factor_gt 0.0369
_refine_ls_shift/su_max 0.000
_refine_ls_shift/su_mean 0.000
_refine_ls_structure_factor_coef Fsqd
_refine_ls_weighting_details 'calc w = 1/[\s^2^(Fo^2^)+(0.0448P)^2^+0.273P] where P = (Fo^2^+2Fc^2^)/3'
_refine_ls_weighting_scheme calc
_refine_ls_wR_factor_gt 0.0853
_refine_ls_wR_factor_ref 0.0894
_reflns_number_gt 1355
_reflns_number_total 1543
_reflns_threshold_expression I>2\s(I)
_cod_data_source_file ci6296.cif
_cod_data_source_block I
_cod_database_code 2202526

loop_
_symmetry_equiv_pos_as_xyz
'x, y, z'
'-x+1/2, -y, z+1/2'
'-x, y+1/2, -z+1/2'
'x+1/2, -y+1/2, -z'

loop_
_atom_site_label
_atom_site_fract_x
_atom_site_fract_y
_atom_site_fract_z
_atom_site_U_iso_or_equiv
_atom_site_adp_type
_atom_site_calc_flag
_atom_site_refinement_flags
_atom_site_occupancy
_atom_site_disorder_assembly
_atom_site_disorder_group
_atom_site_type_symbol
O1 0.1895(3) 0.02999(15) 0.20142(7) 0.0379(4) Uani d . 1 . . O
H1 0.2884 0.0473 0.1791 0.057 Uiso calc R 1 . . H
N1 0.4083(3) 0.01523(19) 0.10704(8) 0.0313(5) Uani d . 1 . . N
N2 0.2864(3) -0.06981(18) 0.08529(8) 0.0306(4) Uani d . 1 . . N
C1 0.5837(4) 0.0535(2) 0.07062(10) 0.0302(5) Uani d . 1 . . C
C2 0.6092(4) 0.0120(2) 0.01294(10) 0.0373(6) Uani d . 1 . . C
H2 0.5088 -0.0426 -0.0041 0.045 Uiso calc R 1 . . H
C3 0.7857(4) 0.0528(2) -0.01870(11) 0.0427(6) Uani d . 1 . . C
H3 0.8047 0.0252 -0.0572 0.051 Uiso calc R 1 . . H
C4 0.9341(4) 0.1344(3) 0.00651(12) 0.0427(7) Uani d . 1 . . C
H4 1.0523 0.1614 -0.0151 0.051 Uiso calc R 1 . . H
C5 0.9083(4) 0.1761(3) 0.06334(11) 0.0420(6) Uani d . 1 . . C
H5 1.0086 0.2310 0.0802 0.050 Uiso calc R 1 . . H
C6 0.7321(4) 0.1357(2) 0.09535(11) 0.0352(6) Uani d . 1 . . C
H6 0.7136 0.1641 0.1337 0.042 Uiso calc R 1 . . H
C7 0.1107(4) -0.1087(2) 0.12009(10) 0.0285(5) Uani d . 1 . . C
C8 0.0638(3) -0.0609(2) 0.17689(10) 0.0274(5) Uani d . 1 . . C
C9 -0.1172(4) -0.1071(2) 0.20728(9) 0.0264(5) Uani d . 1 . . C
C10 -0.2438(4) -0.1969(2) 0.17856(10) 0.0301(5) Uani d . 1 . . C
H10 -0.3638 -0.2280 0.1982 0.036 Uiso calc R 1 . . H
C11 -0.2030(4) -0.2438(2) 0.12196(10) 0.0320(5) Uani d . 1 . . C
C12 -0.0225(4) -0.1987(2) 0.09399(10) 0.0314(5) Uani d . 1 . . C
H12 0.0109 -0.2293 0.0568 0.038 Uiso calc R 1 . . H
C13 -0.3528(4) -0.3379(2) 0.09345(11) 0.0404(6) Uani d . 1 . . C
H13A -0.3003 -0.3593 0.0551 0.061 Uiso calc R 1 . . H
H13B -0.4929 -0.3003 0.0901 0.061 Uiso calc R 1 . . H
H13C -0.3611 -0.4143 0.1169 0.061 Uiso calc R 1 . . H
C14 -0.1723(4) -0.0581(2) 0.26954(10) 0.0287(5) Uani d . 1 . . C
C15 -0.2292(4) 0.0855(2) 0.26698(11) 0.0397(6) Uani d . 1 . . C
H15A -0.2635 0.1155 0.3057 0.060 Uiso calc R 1 . . H
H15B -0.3507 0.0977 0.2417 0.060 Uiso calc R 1 . . H
H15C -0.1091 0.1328 0.2520 0.060 Uiso calc R 1 . . H
C16 0.0164(4) -0.0798(3) 0.31134(10) 0.0419(6) Uani d . 1 . . C
H16A -0.0206 -0.0489 0.3497 0.063 Uiso calc R 1 . . H
H16B 0.1398 -0.0342 0.2972 0.063 Uiso calc R 1 . . H
H16C 0.0483 -0.1698 0.3134 0.063 Uiso calc R 1 . . H
C17 -0.3670(4) -0.1291(2) 0.29479(11) 0.0413(6) Uani d . 1 . . C
H17A -0.3977 -0.0969 0.3334 0.062 Uiso calc R 1 . . H
H17B -0.3361 -0.2192 0.2970 0.062 Uiso calc R 1 . . H
H17C -0.4889 -0.1156 0.2698 0.062 Uiso calc R 1 . . H

loop_
_atom_site_aniso_label
_atom_site_aniso_U_11
_atom_site_aniso_U_22
_atom_site_aniso_U_33
_atom_site_aniso_U_12
_atom_site_aniso_U_13
_atom_site_aniso_U_23
O1 0.0353(9) 0.0437(9) 0.0348(9) -0.0140(8) 0.0085(8) -0.0079(7)
N1 0.0273(10) 0.0362(11) 0.0305(10) -0.0011(9) 0.0039(9) 0.0016(8)
N2 0.0274(9) 0.0319(10) 0.0325(10) -0.0024(9) 0.0024(8) 0.0012(8)
C1 0.0281(11) 0.0325(12) 0.0301(12) 0.0030(11) 0.0041(10) 0.0046(9)
C2 0.0363(13) 0.0405(13) 0.0352(13) -0.0007(12) 0.0026(11) 0.0007(11)
C3 0.0452(15) 0.0511(15) 0.0317(13) 0.0066(15) 0.0116(12) 0.0046(11)
C4 0.0313(13) 0.0499(15) 0.0468(16) 0.0033(12) 0.0117(12) 0.0187(13)
C5 0.0349(14) 0.0446(15) 0.0465(16) -0.0073(13) 0.0013(12) 0.0104(12)
C6 0.0357(13) 0.0408(13) 0.0292(12) 0.0000(12) 0.0022(11) 0.0045(10)
C7 0.0264(11) 0.0292(12) 0.0298(12) 0.0020(11) 0.0033(10) 0.0033(9)
C8 0.0255(11) 0.0274(11) 0.0292(11) 0.0009(10) -0.0002(9) -0.0008(9)
C9 0.0251(11) 0.0265(11) 0.0276(11) 0.0031(10) 0.0000(10) 0.0038(9)
C10 0.0258(11) 0.0329(11) 0.0315(12) -0.0010(11) 0.0029(10) 0.0032(10)
C11 0.0333(12) 0.0308(12) 0.0318(13) -0.0017(12) -0.0034(11) 0.0002(9)
C12 0.0330(12) 0.0338(12) 0.0273(12) 0.0013(11) 0.0010(10) -0.0039(10)
C13 0.0362(14) 0.0434(14) 0.0416(14) -0.0083(12) -0.0002(12) -0.0055(12)
C14 0.0289(11) 0.0308(11) 0.0264(11) 0.0009(10) 0.0042(10) -0.0009(9)
C15 0.0436(14) 0.0379(13) 0.0376(14) 0.0027(12) 0.0063(12) -0.0038(11)
C16 0.0393(14) 0.0584(16) 0.0281(12) 0.0071(13) 0.0001(11) -0.0016(12)
C17 0.0390(14) 0.0472(15) 0.0377(14) -0.0030(12) 0.0137(12) -0.0034(11)

loop_
_atom_type_symbol
_atom_type_description
_atom_type_scat_dispersion_real
_atom_type_scat_dispersion_imag
_atom_type_scat_source
C C 0.0033 0.0000 'International Tables Vol C Tables 4.2.6.8 and 6.1.1.4'
H H 0.0000 0.0000 'International Tables Vol C Tables 4.2.6.8 and 6.1.1.4'
N N 0.0061 0.0000 'International Tables Vol C Tables 4.2.6.8 and 6.1.1.4'
O O 0.0106 0.0000 'International Tables Vol C Tables 4.2.6.8 and 6.1.1.4'

loop_
_geom_angle_atom_site_label_1
_geom_angle_atom_site_label_2
_geom_angle_atom_site_label_3
_geom_angle
_geom_angle_publ_flag
C8 O1 H1 109.5 ?
N2 N1 C1 115.24(19) yes
N1 N2 C7 116.48(19) yes
C6 C1 C2 120.1(2) ?
C6 C1 N1 116.6(2) yes
C2 C1 N1 123.3(2) yes
C3 C2 C1 119.2(2) ?
C3 C2 H2 120.4 ?
C1 C2 H2 120.4 ?
C4 C3 C2 120.4(2) ?
C4 C3 H3 119.8 ?
C2 C3 H3 119.8 ?
C5 C4 C3 120.5(2) ?
C5 C4 H4 119.7 ?
C3 C4 H4 119.7 ?
C4 C5 C6 119.6(3) ?
C4 C5 H5 120.2 ?
C6 C5 H5 120.2 ?
C1 C6 C5 120.3(2) ?
C1 C6 H6 119.8 ?
C5 C6 H6 119.8 ?
C12 C7 N2 114.7(2) yes
C12 C7 C8 120.4(2) ?
N2 C7 C8 124.9(2) ?
O1 C8 C9 120.07(19) yes
O1 C8 C7 120.32(19) yes
C9 C8 C7 119.6(2) ?
C10 C9 C8 117.0(2) yes
C10 C9 C14 121.9(2) yes
C8 C9 C14 121.1(2) ?
C9 C10 C11 124.5(2) yes
C9 C10 H10 117.8 ?
C11 C10 H10 117.8 ?
C12 C11 C10 117.1(2) yes
C12 C11 C13 122.1(2) yes
C10 C11 C13 120.8(2) ?
C11 C12 C7 121.5(2) ?
C11 C12 H12 119.3 ?
C7 C12 H12 119.3 ?
C11 C13 H13A 109.5 ?
C11 C13 H13B 109.5 ?
H13A C13 H13B 109.5 ?
C11 C13 H13C 109.5 ?
H13A C13 H13C 109.5 ?
H13B C13 H13C 109.5 ?
C16 C14 C17 107.66(19) ?
C16 C14 C15 110.1(2) yes
C17 C14 C15 107.5(2) ?
C16 C14 C9 110.58(18) yes
C17 C14 C9 111.16(19) yes
C15 C14 C9 109.72(18) ?
C14 C15 H15A 109.5 ?
C14 C15 H15B 109.5 ?
H15A C15 H15B 109.5 ?
C14 C15 H15C 109.5 ?
H15A C15 H15C 109.5 ?
H15B C15 H15C 109.5 ?
C14 C16 H16A 109.5 ?
C14 C16 H16B 109.5 ?
H16A C16 H16B 109.5 ?
C14 C16 H16C 109.5 ?
H16A C16 H16C 109.5 ?
H16B C16 H16C 109.5 ?
C14 C17 H17A 109.5 ?
C14 C17 H17B 109.5 ?
H17A C17 H17B 109.5 ?
C14 C17 H17C 109.5 ?
H17A C17 H17C 109.5 ?
H17B C17 H17C 109.5 ?

loop_
_geom_bond_atom_site_label_1
_geom_bond_atom_site_label_2
_geom_bond_site_symmetry_2
_geom_bond_distance
_geom_bond_publ_flag
O1 C8 . 1.350(3) yes
O1 H1 . 0.82 ?
N1 N2 . 1.268(2) yes
N1 C1 . 1.429(3) yes
N2 C7 . 1.411(3) yes
C1 C6 . 1.381(3) ?
C1 C2 . 1.393(3) ?
C2 C3 . 1.383(3) ?
C2 H2 . 0.93 ?
C3 C4 . 1.381(4) ?
C3 H3 . 0.93 ?
C4 C5 . 1.375(4) ?
C4 H4 . 0.93 ?
C5 C6 . 1.384(3) ?
C5 H5 . 0.93 ?
C6 H6 . 0.93 ?
C7 C12 . 1.387(3) ?
C7 C8 . 1.417(3) ?
C8 C9 . 1.409(3) ?
C9 C10 . 1.388(3) ?
C9 C14 . 1.546(3) ?
C10 C11 . 1.403(3) ?
C10 H10 . 0.93 ?
C11 C12 . 1.376(3) ?
C11 C13 . 1.502(3) ?
C12 H12 . 0.93 ?
C13 H13A . 0.96 ?
C13 H13B . 0.96 ?
C13 H13C . 0.96 ?
C14 C16 . 1.530(3) ?
C14 C17 . 1.533(3) ?
C14 C15 . 1.538(3) ?
C15 H15A . 0.96 ?
C15 H15B . 0.96 ?
C15 H15C . 0.96 ?
C16 H16A . 0.96 ?
C16 H16B . 0.96 ?
C16 H16C . 0.96 ?
C17 H17A . 0.96 ?
C17 H17B . 0.96 ?
C17 H17C . 0.96 ?

loop_
_geom_hbond_atom_site_label_D
_geom_hbond_atom_site_label_H
_geom_hbond_atom_site_label_A
_geom_hbond_site_symmetry_A
_geom_hbond_distance_DH
_geom_hbond_distance_HA
_geom_hbond_distance_DA
_geom_hbond_angle_DHA
O1 H1 N1 . 0.82 1.83 2.551(2) 145
C16 H16B O1 . 0.96 2.30 2.958(3) 125
C15 H15C O1 . 0.96 2.44 3.063(3) 123
C4 H4 Cg1 4_555 0.93 2.90 3.625(3) 136

loop_
_geom_torsion_atom_site_label_1
_geom_torsion_atom_site_label_2
_geom_torsion_atom_site_label_3
_geom_torsion_atom_site_label_4
_geom_torsion
_geom_torsion_publ_flag
C1 N1 N2 C7 -179.46(19) yes
N2 N1 C1 C6 -173.4(2) yes
N2 N1 C1 C2 6.6(3) yes
C6 C1 C2 C3 0.8(4) ?
N1 C1 C2 C3 -179.1(2) ?
C1 C2 C3 C4 -0.4(4) ?
C2 C3 C4 C5 0.0(4) ?
C3 C4 C5 C6 0.0(4) ?
C2 C1 C6 C5 -0.8(4) ?
N1 C1 C6 C5 179.1(2) ?
C4 C5 C6 C1 0.4(4) ?
N1 N2 C7 C12 178.03(19) yes
N1 N2 C7 C8 -0.7(3) yes
C12 C7 C8 O1 -177.7(2) ?
N2 C7 C8 O1 0.9(3) y
C12 C7 C8 C9 1.1(3) ?
N2 C7 C8 C9 179.8(2) ?
O1 C8 C9 C10 177.62(19) ?
C7 C8 C9 C10 -1.3(3) ?
O1 C8 C9 C14 -1.7(3) ?
C7 C8 C9 C14 179.46(19) ?
C8 C9 C10 C11 0.1(3) ?
C14 C9 C10 C11 179.3(2) ?
C9 C10 C11 C12 1.3(3) ?
C9 C10 C11 C13 -178.0(2) ?
C10 C11 C12 C7 -1.4(3) ?
C13 C11 C12 C7 177.9(2) ?
N2 C7 C12 C11 -178.6(2) ?
C8 C7 C12 C11 0.2(3) ?
C10 C9 C14 C16 124.1(2) ?
C8 C9 C14 C16 -56.7(3) ?
C10 C9 C14 C17 4.6(3) ?
C8 C9 C14 C17 -176.2(2) ?
C10 C9 C14 C15 -114.2(2) ?
C8 C9 C14 C15 65.0(3) ?

loop_
_cod_related_entry_id
_cod_related_entry_database
_cod_related_entry_code
1 ChemSpider 30654709
